data_7709172
loop_
_publ_author_name
'Weller, Ruth'
'Balmer, Markus'
'H\"anisch, Carsten von'
'Gunnar Werncke, C.'

_publ_section_title
;
 Synthesis of the open-shell 3d-transition metal(II) bis(phosphinidenide)
 [Mn{P(sIDipp)}<sub>2</sub>].
;
_journal_issue 5
_journal_name_full 'Dalton transactions (Cambridge, England : 2003)'
_journal_page_first 1765
_journal_page_last 1768
_journal_paper_doi 10.1039/d1dt03805b
_journal_volume 51
_journal_year 2022
_chemical_formula_moiety '2(C18 H54 Mn N3 Si6), 2(C18 H36 K N2 O6)'
_chemical_formula_sum 'C72 H180 K2 Mn2 N10 O12 Si12'
_chemical_formula_weight 1903.41
_space_group_crystal_system triclinic
_space_group_IT_number 2
_space_group_name_Hall '-P 1'
_space_group_name_H-M_alt 'P -1'
_atom_sites_solution_hydrogens geom
_audit_creation_date 2021-10-13
_audit_creation_method
;
Olex2 1.3
(compiled 2020.11.12 svn.r5f609507 for OlexSys, GUI svn.r6408)
;
_audit_update_record
;
2021-10-13 deposited with the CCDC.	2021-12-23 downloaded from the CCDC.
;
_cell_angle_alpha 84.190(6)
_cell_angle_beta 77.760(6)
_cell_angle_gamma 89.530(6)
_cell_formula_units_Z 1
_cell_length_a 11.4888(9)
_cell_length_b 15.4353(12)
_cell_length_c 16.6387(12)
_cell_measurement_reflns_used 12109
_cell_measurement_temperature 100
_cell_measurement_theta_max 26.734
_cell_measurement_theta_min 2.418
_cell_volume 2868.4(4)
_computing_cell_refinement 'X-Area Recipe 1.36.0.0 (STOE, 2020)'
_computing_data_collection 'X-Area WinXpose 2.0.22.0 (STOE, 2016)'
_computing_data_reduction 'X-Area X-Red 1.65.2.0 (STOE, 2020)'
_computing_molecular_graphics 'Olex2 1.3 (Dolomanov et al., 2009)'
_computing_publication_material 'Olex2 1.3 (Dolomanov et al., 2009)'
_computing_structure_refinement 'XL  (Sheldrick, 2008)'
_computing_structure_solution 'ShelXT (Sheldrick, 2015)'
_diffrn_ambient_temperature 100.0
_diffrn_detector 'imaging plate area detector'
_diffrn_detector_area_resol_mean 6.67
_diffrn_detector_type 'STOE Imaging Plate'
_diffrn_measured_fraction_theta_full 0.998
_diffrn_measured_fraction_theta_max 0.993
_diffrn_measurement_device '2-circle diffractometer'
_diffrn_measurement_device_type 'STOE IPDS 2T'
_diffrn_measurement_method '\w scans'
_diffrn_radiation_collimation '0.5 mm, multiple pinhole'
_diffrn_radiation_monochromator 'planar graphite'
_diffrn_radiation_probe x-ray
_diffrn_radiation_type 'Mo K\a'
_diffrn_radiation_wavelength 0.71073
_diffrn_radiation_xray_symbol K-L~2,3~
_diffrn_reflns_av_R_equivalents 0.0490
_diffrn_reflns_av_unetI/netI 0.0465
_diffrn_reflns_Laue_measured_fraction_full 0.998
_diffrn_reflns_Laue_measured_fraction_max 0.993
_diffrn_reflns_limit_h_max 14
_diffrn_reflns_limit_h_min -14
_diffrn_reflns_limit_k_max 19
_diffrn_reflns_limit_k_min -19
_diffrn_reflns_limit_l_max 21
_diffrn_reflns_limit_l_min -20
_diffrn_reflns_number 29082
_diffrn_reflns_point_group_measured_fraction_full 0.998
_diffrn_reflns_point_group_measured_fraction_max 0.993
_diffrn_reflns_theta_full 25.242
_diffrn_reflns_theta_max 26.734
_diffrn_reflns_theta_min 2.418
_diffrn_source 'sealed X-ray tube, 12 x 0.4 mm LF focus'
_diffrn_source_target Mo
_diffrn_source_type 'STOE C-Tech Mo LFF X-Ray Tube'
_exptl_absorpt_coefficient_mu 0.467
_exptl_absorpt_correction_T_max 0.9567
_exptl_absorpt_correction_T_min 0.7904
_exptl_absorpt_correction_type sphere
_exptl_absorpt_process_details
;
X-Area LANA 1.83.8.0 (STOE, 2020) Statistics over combined scale factors for x file reflections:
       min. = 0.889 (run 1)   max. = 1.076 (run 2)    spread = 0.2
;
_exptl_crystal_colour 'clear colourless'
_exptl_crystal_colour_lustre clear
_exptl_crystal_colour_primary colourless
_exptl_crystal_density_diffrn 1.102
_exptl_crystal_description block
_exptl_crystal_F_000 1034
_exptl_crystal_size_max 0.58
_exptl_crystal_size_mid 0.336
_exptl_crystal_size_min 0.16
_exptl_crystal_size_rad 0.062
_refine_diff_density_max 0.317
_refine_diff_density_min -0.513
_refine_diff_density_rms 0.050
_refine_ls_extinction_method none
_refine_ls_goodness_of_fit_ref 1.016
_refine_ls_hydrogen_treatment constr
_refine_ls_matrix_type full
_refine_ls_number_parameters 514
_refine_ls_number_reflns 12109
_refine_ls_number_restraints 0
_refine_ls_restrained_S_all 1.016
_refine_ls_R_factor_all 0.0466
_refine_ls_R_factor_gt 0.0323
_refine_ls_shift/su_max 0.002
_refine_ls_shift/su_mean 0.000
_refine_ls_structure_factor_coef Fsqd
_refine_ls_weighting_details 'w=1/[\s^2^(Fo^2^)+(0.0475P)^2^] where P=(Fo^2^+2Fc^2^)/3'
_refine_ls_weighting_scheme calc
_refine_ls_wR_factor_gt 0.0805
_refine_ls_wR_factor_ref 0.0842
_reflns_Friedel_coverage 0.000
_reflns_number_gt 9252
_reflns_number_total 12109
_reflns_threshold_expression 'I > 2\s(I)'
_cod_data_source_file d1dt03805b2.cif
_cod_data_source_block kcrypt222_mnl3
_cod_depositor_comments 'Adding full bibliography for 7709171--7709174.cif.'
_cod_database_code 7709172
_shelx_shelxl_version_number 2016/6
_shelx_space_group_comment
;
The symmetry employed for this shelxl refinement is uniquely defined
by the following loop, which should always be used as a source of
symmetry information in preference to the above space-group names.
They are only intended as comments.
;
_shelx_estimated_absorpt_t_max 0.929
_shelx_estimated_absorpt_t_min 0.774
_olex2_refinement_description
;
1. Fixed Uiso
 At 1.2 times of:
  All C(H,H) groups
 At 1.5 times of:
  All C(H,H,H) groups
2.a Secondary CH2 refined with riding coordinates:
 C00K(H00V,H00W), C00L(H00X,H00Y), C00M(H00Z,H), C00N(H00,HA), C00O(H1,HB),
 C00R(H2,HC), C00W(H3,HD), C00X(H4,HE), C00Y(H5,HF), C013(H6,HG), C014(H7,HH),
 C015(H8,HI), C016(H9,HJ), C019(H10,HK), C01B(H11,HL), C01C(H12,HM), C01D(H13,
 HN), C01F(H14,HO)
2.b Idealised Me refined as rotating group:
 C00P(H00A,H00B,H00C), C00Q(H00D,H00E,H00F), C00S(H00G,H00H,H00I), C00T(H00J,
 H00K,H00L), C00U(H00M,H00N,H00O), C00V(H00P,H00Q,H00R), C00Z(H00S,H00T,H00U),
 C010(H01A,H01B,H01C), C011(H01D,H01E,H01F), C012(H01G,H01H,H01I), C017(H01J,
 H01K,H01L), C018(H01M,H01N,H01O), C01A(H01P,H01Q,H01R), C01E(H01S,H01T,H01U),
 C01G(H01V,H01W,H01X), C01H(H01Y,HP,HQ), C01I(H01Z,HR,HS), C01J(H01,HT,HU)
;
_olex2_submission_special_instructions 'No special instructions were received'

loop_
_space_group_symop_operation_xyz
'x, y, z'
'-x, -y, -z'

loop_
_atom_site_label
_atom_site_type_symbol
_atom_site_fract_x
_atom_site_fract_y
_atom_site_fract_z
_atom_site_U_iso_or_equiv
_atom_site_adp_type
_atom_site_occupancy
_atom_site_site_symmetry_order
_atom_site_calc_flag
_atom_site_refinement_flags_posn
_atom_site_refinement_flags_adp
_atom_site_refinement_flags_occupancy
_atom_site_disorder_assembly
_atom_site_disorder_group
Mn1 Mn 0.96122(2) 0.70332(2) 0.26788(2) 0.02055(7) Uani 1 1 d . . . . .
K1 K 0.48889(3) 0.25118(2) 0.24915(2) 0.02318(8) Uani 1 1 d . . . . .
Si2 Si 0.97106(4) 0.54916(3) 0.14971(3) 0.02264(10) Uani 1 1 d . . . . .
Si6 Si 1.20877(4) 0.73346(3) 0.32446(3) 0.02192(10) Uani 1 1 d . . . . .
Si3 Si 0.70718(4) 0.78111(3) 0.24360(3) 0.02498(11) Uani 1 1 d . . . . .
Si4 Si 0.92414(4) 0.85991(3) 0.12876(3) 0.02517(10) Uani 1 1 d . . . . .
Si1 Si 0.94862(4) 0.49878(3) 0.33181(3) 0.02575(11) Uani 1 1 d . . . . .
Si5 Si 0.99186(4) 0.82082(3) 0.41250(3) 0.02771(11) Uani 1 1 d . . . . .
O009 O 0.33965(9) 0.12773(7) 0.35691(7) 0.0258(2) Uani 1 1 d . . . . .
O00A O 0.71048(10) 0.16465(8) 0.23785(7) 0.0288(3) Uani 1 1 d . . . . .
O00B O 0.42787(11) 0.42814(7) 0.23310(7) 0.0298(3) Uani 1 1 d . . . . .
O00C O 0.51615(10) 0.35642(7) 0.37103(7) 0.0273(3) Uani 1 1 d . . . . .
O00D O 0.27916(10) 0.18706(7) 0.20611(7) 0.0288(3) Uani 1 1 d . . . . .
O00E O 0.64962(11) 0.25548(8) 0.09620(7) 0.0319(3) Uani 1 1 d . . . . .
N4 N 0.56179(11) 0.17010(9) 0.40414(8) 0.0230(3) Uani 1 1 d . . . . .
N2 N 0.85725(11) 0.78720(9) 0.20871(8) 0.0228(3) Uani 1 1 d . . . . .
N1 N 0.96309(11) 0.57364(9) 0.24817(8) 0.0223(3) Uani 1 1 d . . . . .
N3 N 1.06047(11) 0.75359(9) 0.34277(8) 0.0232(3) Uani 1 1 d . . . . .
N5 N 0.41585(13) 0.33068(9) 0.09258(8) 0.0286(3) Uani 1 1 d . . . . .
C00K C 0.46129(14) 0.11902(11) 0.45667(10) 0.0260(4) Uani 1 1 d . . . . .
H00V H 0.406211 0.159111 0.488399 0.031 Uiso 1 1 calc R U . . .
H00W H 0.492090 0.078236 0.496850 0.031 Uiso 1 1 calc R U . . .
C00L C 0.59386(15) 0.24033(11) 0.44926(10) 0.0272(4) Uani 1 1 d . . . . .
H00X H 0.675192 0.261843 0.422549 0.033 Uiso 1 1 calc R U . . .
H00Y H 0.595312 0.216250 0.506487 0.033 Uiso 1 1 calc R U . . .
C00M C 0.66375(14) 0.11336(11) 0.38090(10) 0.0275(4) Uani 1 1 d . . . . .
H00Z H 0.634705 0.058313 0.365773 0.033 Uiso 1 1 calc R U . . .
H H 0.699638 0.098836 0.429598 0.033 Uiso 1 1 calc R U . . .
C00N C 0.50957(16) 0.31607(11) 0.45238(10) 0.0293(4) Uani 1 1 d . . . . .
H00 H 0.427151 0.295210 0.476692 0.035 Uiso 1 1 calc R U . . .
HA H 0.531490 0.358668 0.487500 0.035 Uiso 1 1 calc R U . . .
C00O C 0.39259(15) 0.06778(11) 0.40944(10) 0.0277(4) Uani 1 1 d . . . . .
H1 H 0.446674 0.028531 0.375883 0.033 Uiso 1 1 calc R U . . .
HB H 0.329997 0.031838 0.448321 0.033 Uiso 1 1 calc R U . . .
C00P C 1.08657(15) 0.87419(12) 0.12749(11) 0.0330(4) Uani 1 1 d . . . . .
H00A H 1.095847 0.891049 0.181038 0.050 Uiso 1 1 calc R U . . .
H00B H 1.121043 0.919731 0.083698 0.050 Uiso 1 1 calc R U . . .
H00C H 1.127669 0.819257 0.117084 0.050 Uiso 1 1 calc R U . . .
C00Q C 1.25962(15) 0.68068(12) 0.22667(10) 0.0287(4) Uani 1 1 d . . . . .
H00D H 1.217909 0.624706 0.231166 0.043 Uiso 1 1 calc R U . . .
H00E H 1.345642 0.671068 0.217670 0.043 Uiso 1 1 calc R U . . .
H00F H 1.241925 0.718674 0.180024 0.043 Uiso 1 1 calc R U . . .
C00R C 0.75882(15) 0.15233(12) 0.31015(11) 0.0308(4) Uani 1 1 d . . . . .
H2 H 0.786476 0.208867 0.323059 0.037 Uiso 1 1 calc R U . . .
HC H 0.827781 0.112951 0.300967 0.037 Uiso 1 1 calc R U . . .
C00S C 0.66214(15) 0.67780(12) 0.31296(11) 0.0330(4) Uani 1 1 d . . . . .
H00G H 0.691968 0.627667 0.283340 0.049 Uiso 1 1 calc R U . . .
H00H H 0.575075 0.674015 0.329376 0.049 Uiso 1 1 calc R U . . .
H00I H 0.695878 0.677838 0.362337 0.049 Uiso 1 1 calc R U . . .
C00T C 1.00870(17) 0.43271(12) 0.13360(11) 0.0346(4) Uani 1 1 d . . . . .
H00J H 1.074149 0.414793 0.160710 0.052 Uiso 1 1 calc R U . . .
H00K H 1.032935 0.427050 0.074263 0.052 Uiso 1 1 calc R U . . .
H00L H 0.938677 0.395506 0.157419 0.052 Uiso 1 1 calc R U . . .
C00U C 0.90374(16) 0.55144(12) 0.42973(10) 0.0326(4) Uani 1 1 d . . . . .
H00M H 0.964094 0.594984 0.432317 0.049 Uiso 1 1 calc R U . . .
H00N H 0.896741 0.507129 0.477097 0.049 Uiso 1 1 calc R U . . .
H00O H 0.826841 0.579865 0.431170 0.049 Uiso 1 1 calc R U . . .
C00V C 0.84022(15) 0.77931(13) 0.46721(11) 0.0347(4) Uani 1 1 d . . . . .
H00P H 0.792271 0.770362 0.426471 0.052 Uiso 1 1 calc R U . . .
H00Q H 0.801462 0.821888 0.503708 0.052 Uiso 1 1 calc R U . . .
H00R H 0.847510 0.723939 0.500090 0.052 Uiso 1 1 calc R U . . .
C00W C 0.22793(16) 0.24552(12) 0.15185(11) 0.0321(4) Uani 1 1 d . . . . .
H3 H 0.195809 0.296594 0.180401 0.038 Uiso 1 1 calc R U . . .
HD H 0.161406 0.216101 0.135701 0.038 Uiso 1 1 calc R U . . .
C00X C 0.79693(15) 0.20063(12) 0.16813(11) 0.0319(4) Uani 1 1 d . . . . .
H4 H 0.871009 0.166503 0.163103 0.038 Uiso 1 1 calc R U . . .
HE H 0.816142 0.261433 0.175184 0.038 Uiso 1 1 calc R U . . .
C00Y C 0.44343(17) 0.46947(12) 0.15075(11) 0.0340(4) Uani 1 1 d . . . . .
H5 H 0.528686 0.470060 0.123008 0.041 Uiso 1 1 calc R U . . .
HF H 0.415977 0.530398 0.151648 0.041 Uiso 1 1 calc R U . . .
C00Z C 1.30172(15) 0.83544(12) 0.31112(12) 0.0344(4) Uani 1 1 d . . . . .
H00S H 1.279889 0.876533 0.268049 0.052 Uiso 1 1 calc R U . . .
H00T H 1.386161 0.821083 0.294975 0.052 Uiso 1 1 calc R U . . .
H00U H 1.287638 0.861932 0.363365 0.052 Uiso 1 1 calc R U . . .
C010 C 0.91267(16) 0.82751(13) 0.02485(11) 0.0341(4) Uani 1 1 d . . . . .
H01A H 0.943451 0.768564 0.018994 0.051 Uiso 1 1 calc R U . . .
H01B H 0.959485 0.868373 -0.018724 0.051 Uiso 1 1 calc R U . . .
H01C H 0.829093 0.828688 0.020078 0.051 Uiso 1 1 calc R U . . .
C011 C 1.25504(15) 0.65754(12) 0.40691(11) 0.0310(4) Uani 1 1 d . . . . .
H01D H 1.229446 0.680656 0.460503 0.046 Uiso 1 1 calc R U . . .
H01E H 1.341898 0.652093 0.394346 0.046 Uiso 1 1 calc R U . . .
H01F H 1.217960 0.600177 0.408999 0.046 Uiso 1 1 calc R U . . .
C012 C 1.09202(17) 0.61469(13) 0.07566(10) 0.0350(4) Uani 1 1 d . . . . .
H01G H 1.079179 0.676799 0.081472 0.053 Uiso 1 1 calc R U . . .
H01H H 1.090621 0.603384 0.018970 0.053 Uiso 1 1 calc R U . . .
H01I H 1.169466 0.598146 0.087856 0.053 Uiso 1 1 calc R U . . .
C013 C 0.74805(16) 0.19842(12) 0.09208(11) 0.0339(4) Uani 1 1 d . . . . .
H6 H 0.810468 0.216844 0.042525 0.041 Uiso 1 1 calc R U . . .
HG H 0.722140 0.138372 0.087747 0.041 Uiso 1 1 calc R U . . .
C014 C 0.24693(17) 0.08850(12) 0.32808(12) 0.0360(4) Uani 1 1 d . . . . .
H7 H 0.185700 0.062957 0.375547 0.043 Uiso 1 1 calc R U . . .
HH H 0.279402 0.041317 0.294024 0.043 Uiso 1 1 calc R U . . .
C015 C 0.45292(18) 0.43583(12) 0.37017(11) 0.0365(4) Uani 1 1 d . . . . .
H8 H 0.478903 0.474082 0.407530 0.044 Uiso 1 1 calc R U . . .
HI H 0.366484 0.423983 0.389917 0.044 Uiso 1 1 calc R U . . .
C016 C 0.37141(17) 0.41900(12) 0.10478(11) 0.0334(4) Uani 1 1 d . . . . .
H9 H 0.287716 0.414895 0.135909 0.040 Uiso 1 1 calc R U . . .
HJ H 0.372388 0.451346 0.050129 0.040 Uiso 1 1 calc R U . . .
C017 C 0.82849(16) 0.56969(13) 0.11438(11) 0.0368(4) Uani 1 1 d . . . . .
H01J H 0.764649 0.533816 0.150678 0.055 Uiso 1 1 calc R U . . .
H01K H 0.837729 0.554671 0.057557 0.055 Uiso 1 1 calc R U . . .
H01L H 0.808300 0.631359 0.116381 0.055 Uiso 1 1 calc R U . . .
C018 C 0.62078(15) 0.78196(14) 0.15931(11) 0.0355(4) Uani 1 1 d . . . . .
H01M H 0.640095 0.835254 0.121520 0.053 Uiso 1 1 calc R U . . .
H01N H 0.535265 0.779984 0.183810 0.053 Uiso 1 1 calc R U . . .
H01O H 0.641957 0.731097 0.128698 0.053 Uiso 1 1 calc R U . . .
C019 C 0.51898(17) 0.33461(12) 0.02247(10) 0.0336(4) Uani 1 1 d . . . . .
H10 H 0.566018 0.388145 0.022172 0.040 Uiso 1 1 calc R U . . .
HK H 0.489870 0.338666 -0.029669 0.040 Uiso 1 1 calc R U . . .
C01A C 0.64819(16) 0.87405(13) 0.30554(11) 0.0345(4) Uani 1 1 d . . . . .
H01P H 0.696315 0.880720 0.346677 0.052 Uiso 1 1 calc R U . . .
H01Q H 0.565192 0.861688 0.333661 0.052 Uiso 1 1 calc R U . . .
H01R H 0.652465 0.927978 0.268422 0.052 Uiso 1 1 calc R U . . .
C01B C 0.32152(16) 0.27508(12) 0.07569(10) 0.0330(4) Uani 1 1 d . . . . .
H11 H 0.358613 0.223155 0.050954 0.040 Uiso 1 1 calc R U . . .
HL H 0.282385 0.307772 0.034635 0.040 Uiso 1 1 calc R U . . .
C01C C 0.47657(18) 0.47988(11) 0.28421(11) 0.0359(4) Uani 1 1 d . . . . .
H12 H 0.439792 0.538114 0.283875 0.043 Uiso 1 1 calc R U . . .
HM H 0.563463 0.487609 0.262857 0.043 Uiso 1 1 calc R U . . .
C01D C 0.59913(17) 0.25703(12) 0.02504(10) 0.0342(4) Uani 1 1 d . . . . .
H13 H 0.552726 0.202750 0.027275 0.041 Uiso 1 1 calc R U . . .
HN H 0.663206 0.260960 -0.025475 0.041 Uiso 1 1 calc R U . . .
C01E C 0.97030(17) 0.93269(12) 0.36272(13) 0.0408(5) Uani 1 1 d . . . . .
H01S H 1.048017 0.958832 0.335802 0.061 Uiso 1 1 calc R U . . .
H01T H 0.929912 0.968987 0.404969 0.061 Uiso 1 1 calc R U . . .
H01U H 0.921699 0.928704 0.321390 0.061 Uiso 1 1 calc R U . . .
C01F C 0.19260(16) 0.15663(13) 0.27754(11) 0.0355(4) Uani 1 1 d . . . . .
H14 H 0.123075 0.131767 0.261033 0.043 Uiso 1 1 calc R U . . .
HO H 0.164919 0.205602 0.310541 0.043 Uiso 1 1 calc R U . . .
C01G C 0.85951(18) 0.97196(12) 0.13183(13) 0.0420(5) Uani 1 1 d . . . . .
H01V H 0.774720 0.968802 0.130709 0.063 Uiso 1 1 calc R U . . .
H01W H 0.901304 1.009924 0.083767 0.063 Uiso 1 1 calc R U . . .
H01X H 0.868783 0.995635 0.182623 0.063 Uiso 1 1 calc R U . . .
C01H C 1.08997(19) 0.43812(13) 0.33825(12) 0.0419(5) Uani 1 1 d . . . . .
H01Y H 1.112459 0.404379 0.290628 0.063 Uiso 1 1 calc R U . . .
HP H 1.077018 0.398617 0.389385 0.063 Uiso 1 1 calc R U . . .
HQ H 1.153898 0.479814 0.338102 0.063 Uiso 1 1 calc R U . . .
C01I C 1.07102(17) 0.83455(16) 0.49931(13) 0.0482(6) Uani 1 1 d . . . . .
H01Z H 1.077241 0.777758 0.530161 0.072 Uiso 1 1 calc R U . . .
HR H 1.025817 0.874066 0.536535 0.072 Uiso 1 1 calc R U . . .
HS H 1.151003 0.858921 0.476187 0.072 Uiso 1 1 calc R U . . .
C01J C 0.8310(2) 0.41349(15) 0.33726(13) 0.0539(6) Uani 1 1 d . . . . .
H01 H 0.753959 0.441515 0.338322 0.081 Uiso 1 1 calc R U . . .
HT H 0.826191 0.373528 0.387562 0.081 Uiso 1 1 calc R U . . .
HU H 0.851567 0.380876 0.288739 0.081 Uiso 1 1 calc R U . . .

loop_
_atom_site_aniso_label
_atom_site_aniso_U_11
_atom_site_aniso_U_22
_atom_site_aniso_U_33
_atom_site_aniso_U_23
_atom_site_aniso_U_13
_atom_site_aniso_U_12
Mn1 0.01850(12) 0.02312(13) 0.02058(12) -0.00365(10) -0.00470(9) -0.00116(9)
K1 0.02407(18) 0.02281(18) 0.02224(17) -0.00196(14) -0.00411(14) -0.00040(14)
Si2 0.0238(2) 0.0244(2) 0.0206(2) -0.00339(18) -0.00596(18) -0.00125(18)
Si6 0.0172(2) 0.0250(2) 0.0240(2) -0.00369(18) -0.00456(17) -0.00108(17)
Si3 0.0190(2) 0.0329(3) 0.0243(2) -0.0078(2) -0.00522(18) 0.00093(18)
Si4 0.0238(2) 0.0243(2) 0.0271(2) -0.00063(19) -0.00556(19) -0.00056(18)
Si1 0.0309(2) 0.0251(2) 0.0217(2) 0.00028(19) -0.00781(19) -0.00539(19)
Si5 0.0205(2) 0.0354(3) 0.0304(2) -0.0146(2) -0.00710(19) 0.00124(19)
O009 0.0250(6) 0.0256(6) 0.0279(6) 0.0023(5) -0.0103(5) -0.0046(5)
O00A 0.0227(6) 0.0344(7) 0.0270(6) -0.0011(5) -0.0012(5) -0.0012(5)
O00B 0.0381(7) 0.0241(6) 0.0280(6) -0.0013(5) -0.0098(5) -0.0004(5)
O00C 0.0324(6) 0.0247(6) 0.0261(6) -0.0035(5) -0.0091(5) 0.0042(5)
O00D 0.0301(6) 0.0287(6) 0.0283(6) 0.0020(5) -0.0099(5) -0.0007(5)
O00E 0.0349(7) 0.0330(7) 0.0255(6) -0.0028(5) -0.0014(5) 0.0056(5)
N4 0.0214(7) 0.0223(7) 0.0256(7) -0.0012(6) -0.0058(6) -0.0014(5)
N2 0.0213(7) 0.0246(7) 0.0229(7) -0.0033(6) -0.0048(5) 0.0000(5)
N1 0.0249(7) 0.0237(7) 0.0186(6) -0.0024(6) -0.0052(5) -0.0024(6)
N3 0.0191(7) 0.0286(8) 0.0230(7) -0.0079(6) -0.0044(5) -0.0008(5)
N5 0.0338(8) 0.0261(8) 0.0256(7) -0.0011(6) -0.0067(6) 0.0010(6)
C00K 0.0250(8) 0.0277(9) 0.0242(8) 0.0027(7) -0.0052(7) -0.0014(7)
C00L 0.0284(9) 0.0272(9) 0.0283(9) -0.0033(7) -0.0111(7) -0.0007(7)
C00M 0.0271(9) 0.0282(9) 0.0281(9) -0.0012(7) -0.0088(7) 0.0032(7)
C00N 0.0355(10) 0.0307(9) 0.0235(8) -0.0069(7) -0.0084(7) 0.0008(8)
C00O 0.0292(9) 0.0254(9) 0.0277(9) 0.0056(7) -0.0079(7) -0.0031(7)
C00P 0.0285(9) 0.0355(10) 0.0334(9) -0.0004(8) -0.0039(8) -0.0060(8)
C00Q 0.0229(8) 0.0347(10) 0.0282(9) -0.0049(8) -0.0036(7) 0.0020(7)
C00R 0.0222(8) 0.0365(10) 0.0337(9) -0.0047(8) -0.0059(7) 0.0046(7)
C00S 0.0229(9) 0.0408(11) 0.0337(9) -0.0078(8) -0.0005(7) -0.0070(8)
C00T 0.0446(11) 0.0316(10) 0.0294(9) -0.0078(8) -0.0098(8) 0.0021(8)
C00U 0.0369(10) 0.0373(10) 0.0222(8) 0.0020(8) -0.0057(7) -0.0006(8)
C00V 0.0266(9) 0.0455(11) 0.0332(10) -0.0153(9) -0.0038(8) 0.0019(8)
C00W 0.0330(10) 0.0340(10) 0.0315(9) 0.0011(8) -0.0142(8) 0.0022(8)
C00X 0.0234(9) 0.0329(10) 0.0342(9) -0.0014(8) 0.0047(7) -0.0015(7)
C00Y 0.0443(11) 0.0252(9) 0.0316(9) 0.0020(8) -0.0086(8) 0.0015(8)
C00Z 0.0262(9) 0.0328(10) 0.0431(11) -0.0086(8) -0.0024(8) -0.0055(7)
C010 0.0318(10) 0.0406(11) 0.0285(9) 0.0028(8) -0.0063(8) -0.0049(8)
C011 0.0284(9) 0.0360(10) 0.0305(9) -0.0066(8) -0.0092(7) 0.0024(7)
C012 0.0420(10) 0.0397(11) 0.0225(8) -0.0052(8) -0.0033(8) -0.0102(8)
C013 0.0315(9) 0.0336(10) 0.0304(9) -0.0016(8) 0.0063(8) 0.0045(8)
C014 0.0354(10) 0.0356(10) 0.0390(10) 0.0073(8) -0.0166(8) -0.0153(8)
C015 0.0456(11) 0.0314(10) 0.0377(10) -0.0114(8) -0.0170(9) 0.0131(8)
C016 0.0432(11) 0.0293(10) 0.0289(9) 0.0006(8) -0.0123(8) 0.0042(8)
C017 0.0349(10) 0.0517(12) 0.0278(9) -0.0118(9) -0.0123(8) 0.0067(9)
C018 0.0217(9) 0.0537(12) 0.0335(10) -0.0128(9) -0.0074(7) 0.0050(8)
C019 0.0434(11) 0.0336(10) 0.0217(8) 0.0022(7) -0.0044(8) -0.0024(8)
C01A 0.0287(9) 0.0439(11) 0.0324(9) -0.0112(9) -0.0069(8) 0.0060(8)
C01B 0.0406(10) 0.0366(10) 0.0239(9) -0.0018(8) -0.0122(8) -0.0004(8)
C01C 0.0501(12) 0.0225(9) 0.0396(10) -0.0074(8) -0.0178(9) 0.0035(8)
C01D 0.0420(11) 0.0359(10) 0.0218(8) -0.0038(8) 0.0004(8) -0.0001(8)
C01E 0.0357(10) 0.0338(11) 0.0537(12) -0.0188(10) -0.0049(9) 0.0018(8)
C01F 0.0271(9) 0.0421(11) 0.0375(10) 0.0076(9) -0.0123(8) -0.0094(8)
C01G 0.0437(11) 0.0292(10) 0.0501(12) 0.0023(9) -0.0066(9) 0.0041(8)
C01H 0.0586(13) 0.0392(11) 0.0308(10) -0.0044(9) -0.0162(9) 0.0156(10)
C01I 0.0314(10) 0.0778(16) 0.0435(11) -0.0344(12) -0.0130(9) 0.0082(10)
C01J 0.0726(15) 0.0552(14) 0.0335(11) 0.0099(10) -0.0157(10) -0.0376(12)

loop_
_atom_type_symbol
_atom_type_description
_atom_type_scat_dispersion_real
_atom_type_scat_dispersion_imag
_atom_type_scat_source
C C 0.0033 0.0016 'International Tables Vol C Tables 4.2.6.8 and 6.1.1.4'
H H 0.0000 0.0000 'International Tables Vol C Tables 4.2.6.8 and 6.1.1.4'
K K 0.2009 0.2494 'International Tables Vol C Tables 4.2.6.8 and 6.1.1.4'
Mn Mn 0.3368 0.7283 'International Tables Vol C Tables 4.2.6.8 and 6.1.1.4'
N N 0.0061 0.0033 'International Tables Vol C Tables 4.2.6.8 and 6.1.1.4'
O O 0.0106 0.0060 'International Tables Vol C Tables 4.2.6.8 and 6.1.1.4'
Si Si 0.0817 0.0704 'International Tables Vol C Tables 4.2.6.8 and 6.1.1.4'

loop_
_geom_angle_atom_site_label_1
_geom_angle_atom_site_label_2
_geom_angle_atom_site_label_3
_geom_angle
_geom_angle_site_symmetry_1
_geom_angle_site_symmetry_3
_geom_angle_publ_flag
N1 Mn1 N2 118.56(5) . . ?
N1 Mn1 N3 122.84(5) . . ?
N3 Mn1 N2 118.60(5) . . ?
O009 K1 O00A 99.74(4) . . ?
O009 K1 O00B 121.60(4) . . ?
O009 K1 O00D 59.38(3) . . ?
O009 K1 O00E 137.11(4) . . ?
O009 K1 N4 60.05(3) . . ?
O009 K1 N5 119.69(4) . . ?
O00A K1 O00D 126.48(3) . . ?
O00A K1 N4 59.91(3) . . ?
O00A K1 N5 119.74(4) . . ?
O00B K1 O00A 132.89(4) . . ?
O00B K1 O00D 95.69(3) . . ?
O00B K1 N4 120.72(3) . . ?
O00B K1 N5 59.93(3) . . ?
O00C K1 O009 95.42(3) . . ?
O00C K1 O00A 96.84(3) . . ?
O00C K1 O00B 60.49(3) . . ?
O00C K1 O00D 131.05(4) . . ?
O00C K1 O00E 122.70(4) . . ?
O00C K1 N4 60.47(3) . . ?
O00C K1 N5 120.18(4) . . ?
O00D K1 N4 119.11(4) . . ?
O00D K1 N5 60.56(4) . . ?
O00E K1 O00A 60.17(3) . . ?
O00E K1 O00B 95.99(4) . . ?
O00E K1 O00D 100.31(4) . . ?
O00E K1 N4 119.81(4) . . ?
O00E K1 N5 59.91(4) . . ?
N4 K1 N5 179.35(4) . . ?
N1 Si2 C00T 114.17(7) . . ?
N1 Si2 C012 110.79(7) . . ?
N1 Si2 C017 112.68(7) . . ?
C012 Si2 C00T 104.79(9) . . ?
C017 Si2 C00T 105.84(8) . . ?
C017 Si2 C012 108.06(9) . . ?
N3 Si6 C00Q 111.82(7) . . ?
N3 Si6 C00Z 112.64(8) . . ?
N3 Si6 C011 113.89(8) . . ?
C00Q Si6 C00Z 105.39(8) . . ?
C00Q Si6 C011 105.02(8) . . ?
C011 Si6 C00Z 107.44(8) . . ?
N2 Si3 C00S 111.02(7) . . ?
N2 Si3 C018 114.03(7) . . ?
N2 Si3 C01A 112.47(7) . . ?
C00S Si3 C018 106.00(9) . . ?
C00S Si3 C01A 106.75(8) . . ?
C018 Si3 C01A 106.07(8) . . ?
N2 Si4 C00P 111.41(8) . . ?
N2 Si4 C010 113.19(8) . . ?
N2 Si4 C01G 113.94(8) . . ?
C00P Si4 C010 107.31(8) . . ?
C00P Si4 C01G 105.80(9) . . ?
C01G Si4 C010 104.59(9) . . ?
N1 Si1 C00U 110.93(7) . . ?
N1 Si1 C01H 113.55(8) . . ?
N1 Si1 C01J 113.89(8) . . ?
C00U Si1 C01H 106.59(8) . . ?
C00U Si1 C01J 105.15(9) . . ?
C01J Si1 C01H 106.10(11) . . ?
N3 Si5 C00V 112.04(7) . . ?
N3 Si5 C01E 112.24(8) . . ?
N3 Si5 C01I 114.71(8) . . ?
C00V Si5 C01E 106.23(9) . . ?
C00V Si5 C01I 103.81(9) . . ?
C01E Si5 C01I 107.11(10) . . ?
C00O O009 K1 117.82(9) . . ?
C014 O009 K1 118.49(10) . . ?
C014 O009 C00O 112.28(12) . . ?
C00R O00A K1 117.97(9) . . ?
C00R O00A C00X 111.45(13) . . ?
C00X O00A K1 111.51(10) . . ?
C00Y O00B K1 116.31(9) . . ?
C01C O00B K1 113.97(10) . . ?
C01C O00B C00Y 111.33(13) . . ?
C00N O00C K1 118.00(9) . . ?
C00N O00C C015 112.30(12) . . ?
C015 O00C K1 114.82(9) . . ?
C00W O00D K1 115.15(9) . . ?
C01F O00D K1 111.42(9) . . ?
C01F O00D C00W 110.96(13) . . ?
C013 O00E K1 116.53(9) . . ?
C013 O00E C01D 112.11(12) . . ?
C01D O00E K1 116.48(10) . . ?
C00K N4 K1 109.50(9) . . ?
C00L N4 K1 108.52(10) . . ?
C00L N4 C00K 109.32(12) . . ?
C00M N4 K1 109.13(9) . . ?
C00M N4 C00K 109.90(13) . . ?
C00M N4 C00L 110.45(12) . . ?
Si3 N2 Mn1 117.92(7) . . ?
Si3 N2 Si4 122.64(8) . . ?
Si4 N2 Mn1 119.43(7) . . ?
Si2 N1 Mn1 117.61(7) . . ?
Si1 N1 Mn1 117.79(7) . . ?
Si1 N1 Si2 124.50(8) . . ?
Si6 N3 Mn1 117.94(7) . . ?
Si6 N3 Si5 123.70(7) . . ?
Si5 N3 Mn1 118.06(7) . . ?
C016 N5 K1 109.18(9) . . ?
C016 N5 C019 109.66(14) . . ?
C016 N5 C01B 110.34(14) . . ?
C019 N5 K1 109.87(10) . . ?
C019 N5 C01B 109.33(13) . . ?
C01B N5 K1 108.45(10) . . ?
N4 C00K H00V 108.8 . . ?
N4 C00K H00W 108.8 . . ?
N4 C00K C00O 113.96(13) . . ?
H00V C00K H00W 107.7 . . ?
C00O C00K H00V 108.8 . . ?
C00O C00K H00W 108.8 . . ?
N4 C00L H00X 108.8 . . ?
N4 C00L H00Y 108.8 . . ?
N4 C00L C00N 113.60(13) . . ?
H00X C00L H00Y 107.7 . . ?
C00N C00L H00X 108.8 . . ?
C00N C00L H00Y 108.8 . . ?
N4 C00M H00Z 108.7 . . ?
N4 C00M H 108.7 . . ?
N4 C00M C00R 114.22(14) . . ?
H00Z C00M H 107.6 . . ?
C00R C00M H00Z 108.7 . . ?
C00R C00M H 108.7 . . ?
O00C C00N C00L 109.14(13) . . ?
O00C C00N H00 109.9 . . ?
O00C C00N HA 109.9 . . ?
C00L C00N H00 109.9 . . ?
C00L C00N HA 109.9 . . ?
H00 C00N HA 108.3 . . ?
O009 C00O C00K 108.34(13) . . ?
O009 C00O H1 110.0 . . ?
O009 C00O HB 110.0 . . ?
C00K C00O H1 110.0 . . ?
C00K C00O HB 110.0 . . ?
H1 C00O HB 108.4 . . ?
Si4 C00P H00A 109.5 . . ?
Si4 C00P H00B 109.5 . . ?
Si4 C00P H00C 109.5 . . ?
H00A C00P H00B 109.5 . . ?
H00A C00P H00C 109.5 . . ?
H00B C00P H00C 109.5 . . ?
Si6 C00Q H00D 109.5 . . ?
Si6 C00Q H00E 109.5 . . ?
Si6 C00Q H00F 109.5 . . ?
H00D C00Q H00E 109.5 . . ?
H00D C00Q H00F 109.5 . . ?
H00E C00Q H00F 109.5 . . ?
O00A C00R C00M 108.72(13) . . ?
O00A C00R H2 109.9 . . ?
O00A C00R HC 109.9 . . ?
C00M C00R H2 109.9 . . ?
C00M C00R HC 109.9 . . ?
H2 C00R HC 108.3 . . ?
Si3 C00S H00G 109.5 . . ?
Si3 C00S H00H 109.5 . . ?
Si3 C00S H00I 109.5 . . ?
H00G C00S H00H 109.5 . . ?
H00G C00S H00I 109.5 . . ?
H00H C00S H00I 109.5 . . ?
Si2 C00T H00J 109.5 . . ?
Si2 C00T H00K 109.5 . . ?
Si2 C00T H00L 109.5 . . ?
H00J C00T H00K 109.5 . . ?
H00J C00T H00L 109.5 . . ?
H00K C00T H00L 109.5 . . ?
Si1 C00U H00M 109.5 . . ?
Si1 C00U H00N 109.5 . . ?
Si1 C00U H00O 109.5 . . ?
H00M C00U H00N 109.5 . . ?
H00M C00U H00O 109.5 . . ?
H00N C00U H00O 109.5 . . ?
Si5 C00V H00P 109.5 . . ?
Si5 C00V H00Q 109.5 . . ?
Si5 C00V H00R 109.5 . . ?
H00P C00V H00Q 109.5 . . ?
H00P C00V H00R 109.5 . . ?
H00Q C00V H00R 109.5 . . ?
O00D C00W H3 109.7 . . ?
O00D C00W HD 109.7 . . ?
O00D C00W C01B 109.65(14) . . ?
H3 C00W HD 108.2 . . ?
C01B C00W H3 109.7 . . ?
C01B C00W HD 109.7 . . ?
O00A C00X H4 109.9 . . ?
O00A C00X HE 109.9 . . ?
O00A C00X C013 109.01(14) . . ?
H4 C00X HE 108.3 . . ?
C013 C00X H4 109.9 . . ?
C013 C00X HE 109.9 . . ?
O00B C00Y H5 110.1 . . ?
O00B C00Y HF 110.1 . . ?
O00B C00Y C016 108.06(14) . . ?
H5 C00Y HF 108.4 . . ?
C016 C00Y H5 110.1 . . ?
C016 C00Y HF 110.1 . . ?
Si6 C00Z H00S 109.5 . . ?
Si6 C00Z H00T 109.5 . . ?
Si6 C00Z H00U 109.5 . . ?
H00S C00Z H00T 109.5 . . ?
H00S C00Z H00U 109.5 . . ?
H00T C00Z H00U 109.5 . . ?
Si4 C010 H01A 109.5 . . ?
Si4 C010 H01B 109.5 . . ?
Si4 C010 H01C 109.5 . . ?
H01A C010 H01B 109.5 . . ?
H01A C010 H01C 109.5 . . ?
H01B C010 H01C 109.5 . . ?
Si6 C011 H01D 109.5 . . ?
Si6 C011 H01E 109.5 . . ?
Si6 C011 H01F 109.5 . . ?
H01D C011 H01E 109.5 . . ?
H01D C011 H01F 109.5 . . ?
H01E C011 H01F 109.5 . . ?
Si2 C012 H01G 109.5 . . ?
Si2 C012 H01H 109.5 . . ?
Si2 C012 H01I 109.5 . . ?
H01G C012 H01H 109.5 . . ?
H01G C012 H01I 109.5 . . ?
H01H C012 H01I 109.5 . . ?
O00E C013 C00X 109.16(13) . . ?
O00E C013 H6 109.8 . . ?
O00E C013 HG 109.8 . . ?
C00X C013 H6 109.8 . . ?
C00X C013 HG 109.8 . . ?
H6 C013 HG 108.3 . . ?
O009 C014 H7 110.0 . . ?
O009 C014 HH 110.0 . . ?
O009 C014 C01F 108.65(14) . . ?
H7 C014 HH 108.3 . . ?
C01F C014 H7 110.0 . . ?
C01F C014 HH 110.0 . . ?
O00C C015 H8 109.8 . . ?
O00C C015 HI 109.8 . . ?
O00C C015 C01C 109.20(14) . . ?
H8 C015 HI 108.3 . . ?
C01C C015 H8 109.8 . . ?
C01C C015 HI 109.8 . . ?
N5 C016 C00Y 113.24(15) . . ?
N5 C016 H9 108.9 . . ?
N5 C016 HJ 108.9 . . ?
C00Y C016 H9 108.9 . . ?
C00Y C016 HJ 108.9 . . ?
H9 C016 HJ 107.7 . . ?
Si2 C017 H01J 109.5 . . ?
Si2 C017 H01K 109.5 . . ?
Si2 C017 H01L 109.5 . . ?
H01J C017 H01K 109.5 . . ?
H01J C017 H01L 109.5 . . ?
H01K C017 H01L 109.5 . . ?
Si3 C018 H01M 109.5 . . ?
Si3 C018 H01N 109.5 . . ?
Si3 C018 H01O 109.5 . . ?
H01M C018 H01N 109.5 . . ?
H01M C018 H01O 109.5 . . ?
H01N C018 H01O 109.5 . . ?
N5 C019 H10 108.9 . . ?
N5 C019 HK 108.9 . . ?
N5 C019 C01D 113.41(14) . . ?
H10 C019 HK 107.7 . . ?
C01D C019 H10 108.9 . . ?
C01D C019 HK 108.9 . . ?
Si3 C01A H01P 109.5 . . ?
Si3 C01A H01Q 109.5 . . ?
Si3 C01A H01R 109.5 . . ?
H01P C01A H01Q 109.5 . . ?
H01P C01A H01R 109.5 . . ?
H01Q C01A H01R 109.5 . . ?
N5 C01B C00W 113.44(14) . . ?
N5 C01B H11 108.9 . . ?
N5 C01B HL 108.9 . . ?
C00W C01B H11 108.9 . . ?
C00W C01B HL 108.9 . . ?
H11 C01B HL 107.7 . . ?
O00B C01C C015 109.12(15) . . ?
O00B C01C H12 109.9 . . ?
O00B C01C HM 109.9 . . ?
C015 C01C H12 109.9 . . ?
C015 C01C HM 109.9 . . ?
H12 C01C HM 108.3 . . ?
O00E C01D C019 109.06(13) . . ?
O00E C01D H13 109.9 . . ?
O00E C01D HN 109.9 . . ?
C019 C01D H13 109.9 . . ?
C019 C01D HN 109.9 . . ?
H13 C01D HN 108.3 . . ?
Si5 C01E H01S 109.5 . . ?
Si5 C01E H01T 109.5 . . ?
Si5 C01E H01U 109.5 . . ?
H01S C01E H01T 109.5 . . ?
H01S C01E H01U 109.5 . . ?
H01T C01E H01U 109.5 . . ?
O00D C01F C014 109.03(15) . . ?
O00D C01F H14 109.9 . . ?
O00D C01F HO 109.9 . . ?
C014 C01F H14 109.9 . . ?
C014 C01F HO 109.9 . . ?
H14 C01F HO 108.3 . . ?
Si4 C01G H01V 109.5 . . ?
Si4 C01G H01W 109.5 . . ?
Si4 C01G H01X 109.5 . . ?
H01V C01G H01W 109.5 . . ?
H01V C01G H01X 109.5 . . ?
H01W C01G H01X 109.5 . . ?
Si1 C01H H01Y 109.5 . . ?
Si1 C01H HP 109.5 . . ?
Si1 C01H HQ 109.5 . . ?
H01Y C01H HP 109.5 . . ?
H01Y C01H HQ 109.5 . . ?
HP C01H HQ 109.5 . . ?
Si5 C01I H01Z 109.5 . . ?
Si5 C01I HR 109.5 . . ?
Si5 C01I HS 109.5 . . ?
H01Z C01I HR 109.5 . . ?
H01Z C01I HS 109.5 . . ?
HR C01I HS 109.5 . . ?
Si1 C01J H01 109.5 . . ?
Si1 C01J HT 109.5 . . ?
Si1 C01J HU 109.5 . . ?
H01 C01J HT 109.5 . . ?
H01 C01J HU 109.5 . . ?
HT C01J HU 109.5 . . ?

loop_
_geom_bond_atom_site_label_1
_geom_bond_atom_site_label_2
_geom_bond_distance
_geom_bond_site_symmetry_2
_geom_bond_publ_flag
Mn1 N2 2.0706(13) . ?
Mn1 N1 2.0601(13) . ?
Mn1 N3 2.0657(12) . ?
K1 O009 2.8006(12) . ?
K1 O00A 2.8448(12) . ?
K1 O00B 2.8149(12) . ?
K1 O00C 2.7917(11) . ?
K1 O00D 2.8658(12) . ?
K1 O00E 2.8047(12) . ?
K1 N4 3.0271(14) . ?
K1 N5 3.0430(14) . ?
Si2 N1 1.7018(13) . ?
Si2 C00T 1.8776(18) . ?
Si2 C012 1.8754(18) . ?
Si2 C017 1.8684(18) . ?
Si6 N3 1.6979(13) . ?
Si6 C00Q 1.8735(16) . ?
Si6 C00Z 1.8771(17) . ?
Si6 C011 1.8738(18) . ?
Si3 N2 1.6988(13) . ?
Si3 C00S 1.8788(19) . ?
Si3 C018 1.8811(17) . ?
Si3 C01A 1.8886(17) . ?
Si4 N2 1.7024(14) . ?
Si4 C00P 1.8764(17) . ?
Si4 C010 1.8786(17) . ?
Si4 C01G 1.8778(19) . ?
Si1 N1 1.6967(14) . ?
Si1 C00U 1.8672(17) . ?
Si1 C01H 1.885(2) . ?
Si1 C01J 1.876(2) . ?
Si5 N3 1.6990(13) . ?
Si5 C00V 1.8714(18) . ?
Si5 C01E 1.876(2) . ?
Si5 C01I 1.8922(18) . ?
O009 C00O 1.4293(19) . ?
O009 C014 1.4204(19) . ?
O00A C00R 1.424(2) . ?
O00A C00X 1.425(2) . ?
O00B C00Y 1.427(2) . ?
O00B C01C 1.422(2) . ?
O00C C00N 1.419(2) . ?
O00C C015 1.420(2) . ?
O00D C00W 1.424(2) . ?
O00D C01F 1.420(2) . ?
O00E C013 1.422(2) . ?
O00E C01D 1.423(2) . ?
N4 C00K 1.472(2) . ?
N4 C00L 1.471(2) . ?
N4 C00M 1.466(2) . ?
N5 C016 1.470(2) . ?
N5 C019 1.473(2) . ?
N5 C01B 1.478(2) . ?
C00K H00V 0.9900 . ?
C00K H00W 0.9900 . ?
C00K C00O 1.505(2) . ?
C00L H00X 0.9900 . ?
C00L H00Y 0.9900 . ?
C00L C00N 1.510(2) . ?
C00M H00Z 0.9900 . ?
C00M H 0.9900 . ?
C00M C00R 1.504(2) . ?
C00N H00 0.9900 . ?
C00N HA 0.9900 . ?
C00O H1 0.9900 . ?
C00O HB 0.9900 . ?
C00P H00A 0.9800 . ?
C00P H00B 0.9800 . ?
C00P H00C 0.9800 . ?
C00Q H00D 0.9800 . ?
C00Q H00E 0.9800 . ?
C00Q H00F 0.9800 . ?
C00R H2 0.9900 . ?
C00R HC 0.9900 . ?
C00S H00G 0.9800 . ?
C00S H00H 0.9800 . ?
C00S H00I 0.9800 . ?
C00T H00J 0.9800 . ?
C00T H00K 0.9800 . ?
C00T H00L 0.9800 . ?
C00U H00M 0.9800 . ?
C00U H00N 0.9800 . ?
C00U H00O 0.9800 . ?
C00V H00P 0.9800 . ?
C00V H00Q 0.9800 . ?
C00V H00R 0.9800 . ?
C00W H3 0.9900 . ?
C00W HD 0.9900 . ?
C00W C01B 1.511(3) . ?
C00X H4 0.9900 . ?
C00X HE 0.9900 . ?
C00X C013 1.493(2) . ?
C00Y H5 0.9900 . ?
C00Y HF 0.9900 . ?
C00Y C016 1.509(2) . ?
C00Z H00S 0.9800 . ?
C00Z H00T 0.9800 . ?
C00Z H00U 0.9800 . ?
C010 H01A 0.9800 . ?
C010 H01B 0.9800 . ?
C010 H01C 0.9800 . ?
C011 H01D 0.9800 . ?
C011 H01E 0.9800 . ?
C011 H01F 0.9800 . ?
C012 H01G 0.9800 . ?
C012 H01H 0.9800 . ?
C012 H01I 0.9800 . ?
C013 H6 0.9900 . ?
C013 HG 0.9900 . ?
C014 H7 0.9900 . ?
C014 HH 0.9900 . ?
C014 C01F 1.495(3) . ?
C015 H8 0.9900 . ?
C015 HI 0.9900 . ?
C015 C01C 1.491(3) . ?
C016 H9 0.9900 . ?
C016 HJ 0.9900 . ?
C017 H01J 0.9800 . ?
C017 H01K 0.9800 . ?
C017 H01L 0.9800 . ?
C018 H01M 0.9800 . ?
C018 H01N 0.9800 . ?
C018 H01O 0.9800 . ?
C019 H10 0.9900 . ?
C019 HK 0.9900 . ?
C019 C01D 1.507(3) . ?
C01A H01P 0.9800 . ?
C01A H01Q 0.9800 . ?
C01A H01R 0.9800 . ?
C01B H11 0.9900 . ?
C01B HL 0.9900 . ?
C01C H12 0.9900 . ?
C01C HM 0.9900 . ?
C01D H13 0.9900 . ?
C01D HN 0.9900 . ?
C01E H01S 0.9800 . ?
C01E H01T 0.9800 . ?
C01E H01U 0.9800 . ?
C01F H14 0.9900 . ?
C01F HO 0.9900 . ?
C01G H01V 0.9800 . ?
C01G H01W 0.9800 . ?
C01G H01X 0.9800 . ?
C01H H01Y 0.9800 . ?
C01H HP 0.9800 . ?
C01H HQ 0.9800 . ?
C01I H01Z 0.9800 . ?
C01I HR 0.9800 . ?
C01I HS 0.9800 . ?
C01J H01 0.9800 . ?
C01J HT 0.9800 . ?
C01J HU 0.9800 . ?

loop_
_geom_torsion_atom_site_label_1
_geom_torsion_atom_site_label_2
_geom_torsion_atom_site_label_3
_geom_torsion_atom_site_label_4
_geom_torsion
_geom_torsion_site_symmetry_1
_geom_torsion_site_symmetry_2
_geom_torsion_site_symmetry_3
_geom_torsion_site_symmetry_4
_geom_torsion_publ_flag
K1 O009 C00O C00K 53.84(15) . . . . ?
K1 O009 C014 C01F -40.19(18) . . . . ?
K1 O00A C00R C00M 49.77(16) . . . . ?
K1 O00A C00X C013 -55.10(15) . . . . ?
K1 O00B C00Y C016 57.00(16) . . . . ?
K1 O00B C01C C015 -48.67(17) . . . . ?
K1 O00C C00N C00L 51.78(15) . . . . ?
K1 O00C C015 C01C -48.73(17) . . . . ?
K1 O00D C00W C01B 53.55(15) . . . . ?
K1 O00D C01F C014 -56.30(16) . . . . ?
K1 O00E C013 C00X -42.66(17) . . . . ?
K1 O00E C01D C019 57.18(16) . . . . ?
K1 N4 C00K C00O 40.36(15) . . . . ?
K1 N4 C00L C00N 42.56(15) . . . . ?
K1 N4 C00M C00R 44.49(15) . . . . ?
K1 N5 C016 C00Y 40.57(17) . . . . ?
K1 N5 C019 C01D 37.27(16) . . . . ?
K1 N5 C01B C00W 43.56(16) . . . . ?
O009 C014 C01F O00D 64.57(19) . . . . ?
O00A C00X C013 O00E 66.02(18) . . . . ?
O00B C00Y C016 N5 -66.32(19) . . . . ?
O00C C015 C01C O00B 65.38(19) . . . . ?
O00D C00W C01B N5 -67.70(19) . . . . ?
N4 C00K C00O O009 -63.58(18) . . . . ?
N4 C00L C00N O00C -64.44(18) . . . . ?
N4 C00M C00R O00A -64.54(18) . . . . ?
N5 C019 C01D O00E -63.78(19) . . . . ?
C00K N4 C00L C00N -76.81(17) . . . . ?
C00K N4 C00M C00R 164.57(13) . . . . ?
C00L N4 C00K C00O 159.12(14) . . . . ?
C00L N4 C00M C00R -74.73(17) . . . . ?
C00M N4 C00K C00O -79.51(16) . . . . ?
C00M N4 C00L C00N 162.15(14) . . . . ?
C00N O00C C015 C01C 172.81(14) . . . . ?
C00O O009 C014 C01F 177.04(14) . . . . ?
C00P Si4 N2 Mn1 -17.08(10) . . . . ?
C00P Si4 N2 Si3 162.02(9) . . . . ?
C00Q Si6 N3 Mn1 8.33(11) . . . . ?
C00Q Si6 N3 Si5 -165.29(9) . . . . ?
C00R O00A C00X C013 170.75(14) . . . . ?
C00S Si3 N2 Mn1 -14.97(10) . . . . ?
C00S Si3 N2 Si4 165.92(9) . . . . ?
C00T Si2 N1 Mn1 166.17(8) . . . . ?
C00T Si2 N1 Si1 -17.51(13) . . . . ?
C00U Si1 N1 Mn1 11.11(11) . . . . ?
C00U Si1 N1 Si2 -165.20(9) . . . . ?
C00V Si5 N3 Mn1 43.38(11) . . . . ?
C00V Si5 N3 Si6 -143.01(10) . . . . ?
C00W O00D C01F C014 173.98(14) . . . . ?
C00X O00A C00R C00M -179.33(13) . . . . ?
C00Y O00B C01C C015 177.36(15) . . . . ?
C00Z Si6 N3 Mn1 126.80(9) . . . . ?
C00Z Si6 N3 Si5 -46.82(13) . . . . ?
C010 Si4 N2 Mn1 103.96(9) . . . . ?
C010 Si4 N2 Si3 -76.93(11) . . . . ?
C011 Si6 N3 Mn1 -110.52(9) . . . . ?
C011 Si6 N3 Si5 75.85(12) . . . . ?
C012 Si2 N1 Mn1 48.16(10) . . . . ?
C012 Si2 N1 Si1 -135.52(10) . . . . ?
C013 O00E C01D C019 -165.02(14) . . . . ?
C014 O009 C00O C00K -163.12(14) . . . . ?
C015 O00C C00N C00L -171.19(14) . . . . ?
C016 N5 C019 C01D 157.27(14) . . . . ?
C016 N5 C01B C00W -75.97(18) . . . . ?
C017 Si2 N1 Mn1 -73.04(10) . . . . ?
C017 Si2 N1 Si1 103.28(11) . . . . ?
C018 Si3 N2 Mn1 -134.61(9) . . . . ?
C018 Si3 N2 Si4 46.28(12) . . . . ?
C019 N5 C016 C00Y -79.85(18) . . . . ?
C019 N5 C01B C00W 163.34(14) . . . . ?
C01A Si3 N2 Mn1 104.57(9) . . . . ?
C01A Si3 N2 Si4 -74.54(11) . . . . ?
C01B N5 C016 C00Y 159.67(15) . . . . ?
C01B N5 C019 C01D -81.63(18) . . . . ?
C01C O00B C00Y C016 -170.20(14) . . . . ?
C01D O00E C013 C00X 179.55(15) . . . . ?
C01E Si5 N3 Mn1 -76.05(10) . . . . ?
C01E Si5 N3 Si6 97.56(11) . . . . ?
C01F O00D C00W C01B -178.72(14) . . . . ?
C01G Si4 N2 Mn1 -136.69(9) . . . . ?
C01G Si4 N2 Si3 42.41(12) . . . . ?
C01H Si1 N1 Mn1 -108.91(9) . . . . ?
C01H Si1 N1 Si2 74.78(11) . . . . ?
C01I Si5 N3 Mn1 161.40(10) . . . . ?
C01I Si5 N3 Si6 -24.99(14) . . . . ?
C01J Si1 N1 Mn1 129.50(10) . . . . ?
C01J Si1 N1 Si2 -46.81(14) . . . . ?

loop_
_smtbx_masks_void_nr
_smtbx_masks_void_average_x
_smtbx_masks_void_average_y
_smtbx_masks_void_average_z
_smtbx_masks_void_volume
_smtbx_masks_void_count_electrons
_smtbx_masks_void_content
1 0.500 0.000 0.000 221.7 40.5 'diethyl ether'
2 -0.017 0.266 0.255 9.4 0.0 ?
3 0.017 0.734 0.745 9.4 0.0 ?
4 0.350 0.505 0.537 8.7 0.0 ?
5 0.650 0.495 0.463 8.7 0.0 ?
